data_7011748
loop_
_publ_author_name
'Q. m. Cheng'
'O. Stark'
'K. Merz'
'M. Winter'
'R. A. Fischer'

_publ_section_title
;
 Lewis base properties of tris(trimethylstannyl)amine: unusually short
 M--N bonds of the adduct compounds [X3M&#x00B7;N(SnMe3)3] (X = Cl, Br;
 M = Al, Ga, In) and [Cl2(CH3)M&#x00B7;N(SnMe3)3] (M = Al, Ga)
;
_journal_issue 14
_journal_name_full 'J. Chem. Soc., Dalton Trans.'
_journal_page_first 2933
_journal_page_last 2936
_journal_paper_doi 10.1039/b203489c
_journal_year 2002
_chemical_formula_sum 'C10 H30 Cl2 Ga N Sn3'
_chemical_formula_weight 661.04
_chemical_name_systematic
; 
? 
;
_space_group_IT_number 29
_symmetry_cell_setting orthorhombic
_symmetry_space_group_name_Hall 'P 2c -2ac'
_symmetry_space_group_name_H-M 'P c a 21'
_atom_sites_solution_hydrogens geom
_atom_sites_solution_primary direct
_atom_sites_solution_secondary difmap
_audit_creation_method SHELXL-97
_cell_angle_alpha 90.00
_cell_angle_beta 90.00
_cell_angle_gamma 90.00
_cell_formula_units_Z 4
_cell_length_a 12.719(3)
_cell_length_b 13.047(3)
_cell_length_c 12.719(3)
_cell_measurement_reflns_used 60
_cell_measurement_temperature 203(2)
_cell_measurement_theta_max 15.0
_cell_measurement_theta_min 10.0
_cell_volume 2110.7(9)
_computing_cell_refinement SMART
_computing_data_collection SMART
_computing_data_reduction SAINT
_computing_molecular_graphics 'bruker axs SHELXTL-PLUS'
_computing_publication_material SHELXL-97
_computing_structure_refinement 'SHELXL-97 (Sheldrick, 1997)'
_computing_structure_solution 'SHELXS-97 (Sheldrick, 1990)'
_diffrn_ambient_temperature 203(2)
_diffrn_measured_fraction_theta_full 0.954
_diffrn_measured_fraction_theta_max 0.954
_diffrn_measurement_device_type 'Bruker axs CCD 1000'
_diffrn_measurement_method '\w scans'
_diffrn_radiation_monochromator graphite
_diffrn_radiation_source 'fine-focus sealed tube'
_diffrn_radiation_type MoK\a
_diffrn_radiation_wavelength 0.71073
_diffrn_reflns_av_R_equivalents 0.0425
_diffrn_reflns_av_sigmaI/netI 0.0453
_diffrn_reflns_limit_h_max 14
_diffrn_reflns_limit_h_min -8
_diffrn_reflns_limit_k_max 11
_diffrn_reflns_limit_k_min -15
_diffrn_reflns_limit_l_max 15
_diffrn_reflns_limit_l_min -12
_diffrn_reflns_number 4848
_diffrn_reflns_theta_full 25.13
_diffrn_reflns_theta_max 25.13
_diffrn_reflns_theta_min 2.24
_exptl_absorpt_coefficient_mu 5.011
_exptl_absorpt_correction_T_max 1.0000
_exptl_absorpt_correction_T_min 0.6760
_exptl_absorpt_correction_type empirical
_exptl_crystal_colour colourless
_exptl_crystal_density_diffrn 2.080
_exptl_crystal_density_method 'not measured'
_exptl_crystal_description prism
_exptl_crystal_F_000 1248
_exptl_crystal_size_max 0.40
_exptl_crystal_size_mid 0.35
_exptl_crystal_size_min 0.30
_refine_diff_density_max 4.403
_refine_diff_density_min -1.124
_refine_diff_density_rms 0.311
_refine_ls_abs_structure_details 'Flack H D (1983), Acta Cryst. A39, 876-881'
_refine_ls_abs_structure_Flack 0.46(8)
_refine_ls_extinction_method none
_refine_ls_goodness_of_fit_ref 1.072
_refine_ls_hydrogen_treatment mixed
_refine_ls_matrix_type full
_refine_ls_number_parameters 154
_refine_ls_number_reflns 2947
_refine_ls_number_restraints 67
_refine_ls_restrained_S_all 1.062
_refine_ls_R_factor_all 0.0748
_refine_ls_R_factor_gt 0.0691
_refine_ls_shift/su_max 0.025
_refine_ls_shift/su_mean 0.005
_refine_ls_structure_factor_coef Fsqd
_refine_ls_weighting_details 'w=1/[\s^2^(Fo^2^)+(0.1020P)^2^+53.6694P] where P=(Fo^2^+2Fc^2^)/3'
_refine_ls_weighting_scheme calc
_refine_ls_wR_factor_gt 0.1869
_refine_ls_wR_factor_ref 0.1909
_reflns_number_gt 2696
_reflns_number_total 2947
_reflns_threshold_expression >2sigma(I)
_cod_data_source_file b203489c.txt
_cod_data_source_block MD520
_cod_depositor_comments
;
The following automatic conversions were performed:
'_symmetry_cell_setting' value 'Orthorhombic' changed to 'orthorhombic'
according to '/home/saulius/struct/CIF-dictionaries/cif_core.dic'
dictionary named 'cif_core.dic' version 2.4.1 from 2010-06-29.

Automatic conversion script
Id: cif_fix_enum 1527 2010-12-29 10:47:43Z saulius 

The following automatic conversions were performed:

'_refine_ls_weighting_scheme' value 'calc
w=1/[\s^2^(Fo^2^)+(0.1020P)^2^+53.6694P] where P=(Fo^2^+2Fc^2^)/3'
was changed to 'calc'. New tag '_refine_ls_weighting_details' was
created. The value of the new tag was set to
'w=1/[\s^2^(Fo^2^)+(0.1020P)^2^+53.6694P] where P=(Fo^2^+2Fc^2^)/3'.

Automatic conversion script
Id: cif_fix_values 3143 2015-03-26 13:38:13Z robertas 
;
_cod_original_cell_volume 2110.6(7)
_cod_original_sg_symbol_H-M Pca2(1)
_cod_database_code 7011748

loop_
_symmetry_equiv_pos_as_xyz
'x, y, z'
'-x, -y, z+1/2'
'x+1/2, -y, z'
'-x+1/2, y, z+1/2'

loop_
_atom_site_label
_atom_site_type_symbol
_atom_site_fract_x
_atom_site_fract_y
_atom_site_fract_z
_atom_site_U_iso_or_equiv
_atom_site_adp_type
_atom_site_occupancy
_atom_site_calc_flag
_atom_site_refinement_flags
_atom_site_disorder_assembly
_atom_site_disorder_group
Sn1 Sn 0.07321(9) 0.39621(9) 0.86825(15) 0.0292(3) Uani 1 d . . .
Sn2 Sn 0.11142(10) 0.12901(10) 0.86993(15) 0.0345(4) Uani 1 d . . .
N1 N -0.0006(11) 0.2512(10) 0.8451(12) 0.018(3) Uani 1 d U . .
Sn3 Sn -0.13100(11) 0.23157(11) 0.95015(13) 0.0354(4) Uani 1 d . . .
Ga1 Ga -0.04651(19) 0.24250(18) 0.6948(2) 0.0349(6) Uani 1 d . . .
Cl1 Cl -0.1131(5) 0.3946(5) 0.6591(5) 0.0481(15) Uani 1 d . . .
Cl2 Cl -0.1832(5) 0.1363(5) 0.6943(6) 0.0476(14) Uani 1 d . . .
C10 C 0.0622(15) 0.1943(16) 0.5897(17) 0.030(4) Uani 1 d U . .
H10A H 0.1216 0.2408 0.5902 0.045 Uiso 1 calc R . .
H10B H 0.0313 0.1929 0.5199 0.045 Uiso 1 calc R . .
H10C H 0.0857 0.1260 0.6085 0.045 Uiso 1 calc R . .
C1 C -0.0404(18) 0.5085(14) 0.9030(18) 0.035(5) Uani 1 d U . .
H1A H -0.0767 0.4902 0.9674 0.053 Uiso 1 calc R . .
H1B H -0.0907 0.5126 0.8458 0.053 Uiso 1 calc R . .
H1C H -0.0062 0.5744 0.9118 0.053 Uiso 1 calc R . .
C2 C 0.1584(16) 0.4364(16) 0.7245(18) 0.031(5) Uani 1 d U . .
H2A H 0.1088 0.4443 0.6671 0.047 Uiso 1 calc R . .
H2B H 0.2080 0.3825 0.7076 0.047 Uiso 1 calc R . .
H2C H 0.1959 0.5003 0.7351 0.047 Uiso 1 calc R . .
C3 C 0.180(2) 0.3816(16) 0.997(2) 0.045(6) Uani 1 d U . .
H3A H 0.1415 0.3656 1.0607 0.067 Uiso 1 calc R . .
H3B H 0.2180 0.4455 1.0066 0.067 Uiso 1 calc R . .
H3C H 0.2300 0.3270 0.9825 0.067 Uiso 1 calc R . .
C6 C -0.2615(16) 0.3150(18) 0.8926(17) 0.037(5) Uani 1 d U . .
H6A H -0.2814 0.2887 0.8241 0.056 Uiso 1 calc R . .
H6B H -0.2429 0.3868 0.8865 0.056 Uiso 1 calc R . .
H6C H -0.3201 0.3077 0.9409 0.056 Uiso 1 calc R . .
C5 C -0.1553(19) 0.0697(15) 0.964(2) 0.043(5) Uani 1 d U . .
H5A H -0.1741 0.0417 0.8958 0.065 Uiso 1 calc R . .
H5B H -0.2116 0.0566 1.0136 0.065 Uiso 1 calc R . .
H5C H -0.0912 0.0374 0.9887 0.065 Uiso 1 calc R . .
C9 C 0.0588(18) -0.0054(15) 0.7908(19) 0.038(5) Uani 1 d U . .
H9A H 0.0583 0.0067 0.7156 0.057 Uiso 1 calc R . .
H9B H -0.0117 -0.0223 0.8142 0.057 Uiso 1 calc R . .
H9C H 0.1058 -0.0619 0.8068 0.057 Uiso 1 calc R . .
C7 C 0.112(2) 0.097(2) 1.040(2) 0.043(6) Uani 1 d U . .
H7A H 0.1606 0.0418 1.0554 0.064 Uiso 1 calc R . .
H7B H 0.0415 0.0767 1.0624 0.064 Uiso 1 calc R . .
H7C H 0.1326 0.1579 1.0785 0.064 Uiso 1 calc R . .
C8 C 0.2562(19) 0.1762(17) 0.808(2) 0.042(5) Uani 1 d U . .
H8A H 0.2490 0.1886 0.7335 0.063 Uiso 1 calc R . .
H8B H 0.3083 0.1231 0.8201 0.063 Uiso 1 calc R . .
H8C H 0.2784 0.2388 0.8430 0.063 Uiso 1 calc R . .
C4 C -0.086(2) 0.293(2) 1.1031(19) 0.046(6) Uani 1 d U . .
H4A H -0.0754 0.3662 1.0976 0.069 Uiso 1 calc R . .
H4B H -0.0205 0.2608 1.1257 0.069 Uiso 1 calc R . .
H4C H -0.1404 0.2785 1.1539 0.069 Uiso 1 calc R . .

loop_
_atom_site_aniso_label
_atom_site_aniso_U_11
_atom_site_aniso_U_22
_atom_site_aniso_U_33
_atom_site_aniso_U_23
_atom_site_aniso_U_13
_atom_site_aniso_U_12
Sn1 0.0266(7) 0.0285(6) 0.0326(7) -0.0022(7) -0.0005(7) -0.0018(4)
Sn2 0.0323(7) 0.0340(7) 0.0373(8) 0.0002(8) -0.0001(8) 0.0067(5)
N1 0.024(6) 0.015(5) 0.016(6) 0.000(5) 0.000(5) 0.001(5)
Sn3 0.0288(7) 0.0401(7) 0.0372(8) -0.0047(7) 0.0059(7) -0.0013(6)
Ga1 0.0304(12) 0.0415(12) 0.0329(13) -0.0054(11) -0.0026(10) 0.0032(9)
Cl1 0.056(4) 0.052(4) 0.037(3) 0.006(3) -0.006(3) 0.015(3)
Cl2 0.036(3) 0.050(3) 0.056(4) -0.021(3) -0.005(3) -0.011(2)
C10 0.019(9) 0.043(10) 0.027(10) 0.007(8) -0.002(7) -0.005(7)
C1 0.050(11) 0.016(8) 0.041(11) -0.001(7) 0.005(8) 0.001(8)
C2 0.030(10) 0.030(9) 0.033(11) 0.010(8) 0.013(8) -0.010(7)
C3 0.054(12) 0.026(9) 0.055(13) -0.030(9) -0.001(10) -0.007(9)
C6 0.027(9) 0.059(11) 0.026(11) -0.004(8) 0.004(8) 0.009(8)
C5 0.050(12) 0.030(9) 0.050(13) -0.007(9) 0.009(10) -0.006(8)
C9 0.049(11) 0.026(9) 0.039(11) -0.017(9) 0.002(9) 0.008(8)
C7 0.047(12) 0.057(12) 0.025(10) 0.004(9) 0.002(9) 0.013(9)
C8 0.043(11) 0.042(10) 0.041(12) -0.003(9) 0.004(9) 0.003(9)
C4 0.065(13) 0.050(11) 0.023(10) -0.013(9) -0.009(10) 0.016(10)

loop_
_atom_type_symbol
_atom_type_description
_atom_type_scat_dispersion_real
_atom_type_scat_dispersion_imag
_atom_type_scat_source
C C 0.0033 0.0016 'International Tables Vol C Tables 4.2.6.8 and 6.1.1.4'
H H 0.0000 0.0000 'International Tables Vol C Tables 4.2.6.8 and 6.1.1.4'
N N 0.0061 0.0033 'International Tables Vol C Tables 4.2.6.8 and 6.1.1.4'
Cl Cl 0.1484 0.1585 'International Tables Vol C Tables 4.2.6.8 and 6.1.1.4'
Sn Sn -0.6537 1.4246 'International Tables Vol C Tables 4.2.6.8 and 6.1.1.4'
Ga Ga 0.2307 1.6083 'International Tables Vol C Tables 4.2.6.8 and 6.1.1.4'

loop_
_geom_angle_atom_site_label_1
_geom_angle_atom_site_label_2
_geom_angle_atom_site_label_3
_geom_angle
_geom_angle_site_symmetry_1
_geom_angle_site_symmetry_3
_geom_angle_publ_flag
C1 Sn1 N1 110.1(7) . . ?
C1 Sn1 C3 109.8(9) . . ?
N1 Sn1 C3 107.9(7) . . ?
C1 Sn1 C2 110.4(8) . . ?
N1 Sn1 C2 108.4(7) . . ?
C3 Sn1 C2 110.3(9) . . ?
C8 Sn2 C9 110.0(9) . . ?
C8 Sn2 N1 107.9(7) . . ?
C9 Sn2 N1 109.3(7) . . ?
C8 Sn2 C7 115.0(10) . . ?
C9 Sn2 C7 107.9(10) . . ?
N1 Sn2 C7 106.5(7) . . ?
Ga1 N1 Sn1 108.1(6) . . ?
Ga1 N1 Sn3 111.2(7) . . ?
Sn1 N1 Sn3 111.1(6) . . ?
Ga1 N1 Sn2 106.9(6) . . ?
Sn1 N1 Sn2 110.1(6) . . ?
Sn3 N1 Sn2 109.3(6) . . ?
C6 Sn3 C5 115.0(10) . . ?
C6 Sn3 N1 109.3(7) . . ?
C5 Sn3 N1 106.3(7) . . ?
C6 Sn3 C4 109.2(9) . . ?
C5 Sn3 C4 109.0(11) . . ?
N1 Sn3 C4 107.9(9) . . ?
N1 Ga1 C10 116.7(7) . . ?
N1 Ga1 Cl1 104.9(4) . . ?
C10 Ga1 Cl1 113.9(6) . . ?
N1 Ga1 Cl2 105.5(4) . . ?
C10 Ga1 Cl2 109.8(6) . . ?
Cl1 Ga1 Cl2 105.1(3) . . ?

loop_
_geom_bond_atom_site_label_1
_geom_bond_atom_site_label_2
_geom_bond_distance
_geom_bond_site_symmetry_2
_geom_bond_publ_flag
Sn1 C1 2.10(2) . ?
Sn1 N1 2.132(13) . ?
Sn1 C3 2.14(3) . ?
Sn1 C2 2.19(2) . ?
Sn2 C8 2.09(2) . ?
Sn2 C9 2.13(2) . ?
Sn2 N1 2.161(14) . ?
Sn2 C7 2.21(3) . ?
N1 Ga1 2.001(15) . ?
N1 Sn3 2.146(15) . ?
Sn3 C6 2.12(2) . ?
Sn3 C5 2.14(2) . ?
Sn3 C4 2.18(2) . ?
Ga1 C10 2.02(2) . ?
Ga1 Cl1 2.205(7) . ?
Ga1 Cl2 2.223(6) . ?
